data_7129202
loop_
_publ_author_name
'Kim, Youyoung'
'Kim, Dongwook'
'Chang, Sukbok'

_publ_section_title
;
 Ir(iii)-Catalysed electrooxidative intramolecular dehydrogenative
 C--H/N--H coupling for the synthesis of N--H indoles
;
_journal_name_full 'Chemical Communications'
_journal_paper_doi 10.1039/D1CC05882G
_journal_year 2021
_chemical_formula_sum 'C19 H24 Ir N'
_chemical_formula_weight 458.59
_space_group_crystal_system orthorhombic
_space_group_IT_number 29
_space_group_name_Hall 'P 2c -2ac'
_space_group_name_H-M_alt 'P c a 21'
_atom_sites_solution_hydrogens mixed
_audit_creation_method SHELXL-2018/3
_audit_update_record
;
2021-10-03 deposited with the CCDC.	2021-11-01 downloaded from the CCDC.
;
_cell_angle_alpha 90
_cell_angle_beta 90
_cell_angle_gamma 90
_cell_formula_units_Z 4
_cell_length_a 14.834(3)
_cell_length_b 8.0960(16)
_cell_length_c 14.131(3)
_cell_measurement_reflns_used 45870
_cell_measurement_temperature 223(2)
_cell_measurement_theta_max 34.080
_cell_measurement_theta_min 0.372
_cell_volume 1697.1(6)
_computing_cell_refinement HKL3000sm
_computing_data_collection 'PAL BL2D-SMDC Program'
_computing_data_reduction HKL3000sm
_computing_structure_refinement SHELXL
_computing_structure_solution SHELXS
_diffrn_ambient_temperature 223(2)
_diffrn_measured_fraction_theta_full 0.999
_diffrn_measured_fraction_theta_max 0.999
_diffrn_measurement_device_type 'Rayonix MX225HS CCD area detector'
_diffrn_measurement_method 'omega scan'
_diffrn_radiation_type synchrotron
_diffrn_radiation_wavelength 0.650
_diffrn_reflns_av_R_equivalents 0.0379
_diffrn_reflns_av_unetI/netI 0.0295
_diffrn_reflns_Laue_measured_fraction_full 0.999
_diffrn_reflns_Laue_measured_fraction_max 0.999
_diffrn_reflns_limit_h_max 18
_diffrn_reflns_limit_h_min -18
_diffrn_reflns_limit_k_max 10
_diffrn_reflns_limit_k_min -10
_diffrn_reflns_limit_l_max 17
_diffrn_reflns_limit_l_min -17
_diffrn_reflns_number 12196
_diffrn_reflns_point_group_measured_fraction_full 0.998
_diffrn_reflns_point_group_measured_fraction_max 0.998
_diffrn_reflns_theta_full 22.955
_diffrn_reflns_theta_max 23.996
_diffrn_reflns_theta_min 2.301
_diffrn_source 'PLSII 2D bending magnet'
_exptl_absorpt_coefficient_mu 6.224
_exptl_absorpt_correction_T_max 1.000
_exptl_absorpt_correction_T_min 0.940
_exptl_absorpt_correction_type empirical
_exptl_absorpt_process_details 'HKL3000sm Scalepack'
_exptl_crystal_colour red
_exptl_crystal_density_diffrn 1.795
_exptl_crystal_description block
_exptl_crystal_F_000 888
_exptl_crystal_size_max 0.042
_exptl_crystal_size_mid 0.035
_exptl_crystal_size_min 0.031
_refine_diff_density_max 1.241
_refine_diff_density_min -1.126
_refine_diff_density_rms 0.091
_refine_ls_abs_structure_details
;
 Flack x determined using 1517 quotients [(I+)-(I-)]/[(I+)+(I-)]
 (Parsons, Flack and Wagner, Acta Cryst. B69 (2013) 249-259).
;
_refine_ls_abs_structure_Flack 0.002(7)
_refine_ls_extinction_method none
_refine_ls_goodness_of_fit_ref 1.048
_refine_ls_hydrogen_treatment mixed
_refine_ls_matrix_type full
_refine_ls_number_parameters 202
_refine_ls_number_reflns 3480
_refine_ls_number_restraints 2
_refine_ls_restrained_S_all 1.048
_refine_ls_R_factor_all 0.0209
_refine_ls_R_factor_gt 0.0193
_refine_ls_shift/su_max 0.001
_refine_ls_shift/su_mean 0.000
_refine_ls_structure_factor_coef Fsqd
_refine_ls_weighting_details 'w=1/[\s^2^(Fo^2^)+(0.0291P)^2^] where P=(Fo^2^+2Fc^2^)/3'
_refine_ls_weighting_scheme calc
_refine_ls_wR_factor_gt 0.0492
_refine_ls_wR_factor_ref 0.0497
_reflns_Friedel_coverage 0.914
_reflns_Friedel_fraction_full 0.997
_reflns_Friedel_fraction_max 0.997
_reflns_number_gt 3272
_reflns_number_total 3480
_reflns_threshold_expression 'I > 2\s(I)'
_cod_data_source_file d1cc05882g2.cif
_cod_data_source_block PO19049_029
_cod_database_code 7129202
_shelx_shelxl_version_number 2018/3
_shelx_space_group_comment
;
The symmetry employed for this shelxl refinement is uniquely defined
by the following loop, which should always be used as a source of
symmetry information in preference to the above space-group names.
They are only intended as comments.
;
_shelx_estimated_absorpt_t_min 0.780
_shelx_estimated_absorpt_t_max 0.830

loop_
_space_group_symop_operation_xyz
'x, y, z'
'-x, -y, z+1/2'
'x+1/2, -y, z'
'-x+1/2, y, z+1/2'

loop_
_atom_site_label
_atom_site_type_symbol
_atom_site_fract_x
_atom_site_fract_y
_atom_site_fract_z
_atom_site_U_iso_or_equiv
_atom_site_adp_type
_atom_site_occupancy
_atom_site_site_symmetry_order
_atom_site_calc_flag
_atom_site_refinement_flags_posn
_atom_site_refinement_flags_adp
_atom_site_refinement_flags_occupancy
_atom_site_disorder_assembly
_atom_site_disorder_group
Ir1 Ir 0.20671(2) 0.54839(2) 0.49108(6) 0.02563(8) Uani 1 1 d . . . . .
N2 N 0.2456(4) 0.6855(6) 0.3864(4) 0.0309(10) Uani 1 1 d D . . . .
H2 H 0.214(4) 0.667(11) 0.342(4) 0.046 Uiso 1 1 d D U . . .
C3 C 0.3131(4) 0.7986(7) 0.3752(5) 0.0295(13) Uani 1 1 d . . . . .
C4 C 0.3256(5) 0.8708(7) 0.2854(5) 0.0381(13) Uani 1 1 d . . . . .
H4 H 0.286065 0.842155 0.236059 0.046 Uiso 1 1 calc R U . . .
C5 C 0.3935(5) 0.9811(9) 0.2676(6) 0.0479(19) Uani 1 1 d . . . . .
H5 H 0.400515 1.026968 0.206901 0.058 Uiso 1 1 calc R U . . .
C6 C 0.4519(5) 1.0245(7) 0.3407(7) 0.050(2) Uani 1 1 d . . . . .
H6 H 0.499267 1.099160 0.329543 0.060 Uiso 1 1 calc R U . . .
C7 C 0.4403(5) 0.9588(7) 0.4277(7) 0.0430(17) Uani 1 1 d . . . . .
H7 H 0.480037 0.991379 0.476034 0.052 Uiso 1 1 calc R U . . .
C8 C 0.3715(4) 0.8435(7) 0.4503(5) 0.0306(14) Uani 1 1 d . . . . .
C9 C 0.3625(4) 0.7747(7) 0.5437(5) 0.0295(14) Uani 1 1 d . . . . .
C10 C 0.3010(4) 0.6570(9) 0.5672(5) 0.0303(13) Uani 1 1 d . . . . .
H10 H 0.304(4) 0.634(10) 0.624(6) 0.036 Uiso 1 1 d . U . . .
C11 C 0.4273(4) 0.8355(8) 0.6210(5) 0.0437(16) Uani 1 1 d . . . . .
H11A H 0.416270 0.774789 0.679070 0.066 Uiso 1 1 calc R U . . .
H11B H 0.417535 0.952378 0.632046 0.066 Uiso 1 1 calc R U . . .
H11C H 0.489009 0.817660 0.600767 0.066 Uiso 1 1 calc R U . . .
C12 C 0.0744(6) 0.4310(9) 0.4495(7) 0.042(2) Uani 1 1 d . . . . .
C13 C 0.0744(5) 0.4986(8) 0.5455(6) 0.0303(15) Uani 1 1 d . . . . .
C14 C 0.1395(4) 0.4085(7) 0.6016(4) 0.0274(12) Uani 1 1 d . . . . .
C15 C 0.1841(5) 0.2978(7) 0.5394(5) 0.0283(14) Uani 1 1 d . . . . .
C16 C 0.1426(5) 0.3108(9) 0.4473(6) 0.0408(18) Uani 1 1 d . . . . .
C17 C 0.0129(7) 0.4834(12) 0.3722(7) 0.069(3) Uani 1 1 d . . . . .
H17A H 0.046841 0.495181 0.313980 0.103 Uiso 1 1 calc R U . . .
H17B H -0.014543 0.588368 0.388562 0.103 Uiso 1 1 calc R U . . .
H17C H -0.033832 0.400881 0.363725 0.103 Uiso 1 1 calc R U . . .
C18 C 0.0100(4) 0.6238(8) 0.5845(6) 0.0464(17) Uani 1 1 d . . . . .
H18A H -0.042155 0.567888 0.610776 0.070 Uiso 1 1 calc R U . . .
H18B H -0.009249 0.697410 0.534191 0.070 Uiso 1 1 calc R U . . .
H18C H 0.039584 0.687252 0.633707 0.070 Uiso 1 1 calc R U . . .
C19 C 0.1564(6) 0.4267(8) 0.7049(5) 0.0412(15) Uani 1 1 d . . . . .
H19A H 0.116257 0.354161 0.739705 0.062 Uiso 1 1 calc R U . . .
H19B H 0.145470 0.540258 0.723678 0.062 Uiso 1 1 calc R U . . .
H19C H 0.218440 0.397671 0.718784 0.062 Uiso 1 1 calc R U . . .
C20 C 0.2571(5) 0.1757(8) 0.5673(6) 0.055(2) Uani 1 1 d . . . . .
H20A H 0.230816 0.066660 0.574542 0.083 Uiso 1 1 calc R U . . .
H20B H 0.284035 0.209768 0.626712 0.083 Uiso 1 1 calc R U . . .
H20C H 0.303024 0.172509 0.518490 0.083 Uiso 1 1 calc R U . . .
C21 C 0.1703(7) 0.2057(11) 0.3646(6) 0.072(3) Uani 1 1 d . . . . .
H21A H 0.153618 0.091780 0.376460 0.108 Uiso 1 1 calc R U . . .
H21B H 0.235056 0.213149 0.355930 0.108 Uiso 1 1 calc R U . . .
H21C H 0.140123 0.244532 0.307863 0.108 Uiso 1 1 calc R U . . .

loop_
_atom_site_aniso_label
_atom_site_aniso_U_11
_atom_site_aniso_U_22
_atom_site_aniso_U_33
_atom_site_aniso_U_23
_atom_site_aniso_U_13
_atom_site_aniso_U_12
Ir1 0.02578(11) 0.02549(11) 0.02562(12) 0.0001(2) 0.0019(2) -0.00586(6)
N2 0.036(3) 0.024(2) 0.033(3) 0.003(2) 0.001(2) -0.011(2)
C3 0.029(3) 0.020(3) 0.040(4) -0.001(2) 0.007(3) 0.000(2)
C4 0.044(3) 0.026(3) 0.044(4) 0.006(3) 0.009(3) -0.003(3)
C5 0.052(5) 0.032(3) 0.060(5) 0.016(3) 0.012(4) 0.000(3)
C6 0.041(4) 0.030(3) 0.079(7) 0.008(3) 0.019(4) -0.005(3)
C7 0.031(3) 0.029(3) 0.069(5) -0.009(3) 0.001(3) -0.002(2)
C8 0.024(3) 0.016(3) 0.051(4) -0.005(3) 0.005(2) 0.000(2)
C9 0.023(3) 0.027(3) 0.038(4) -0.012(3) -0.004(3) 0.000(2)
C10 0.030(3) 0.037(3) 0.024(3) -0.002(3) -0.003(2) 0.001(2)
C11 0.033(3) 0.043(3) 0.055(4) -0.017(3) -0.014(3) -0.002(3)
C12 0.035(4) 0.046(5) 0.044(4) 0.008(4) -0.003(3) -0.031(4)
C13 0.018(3) 0.029(3) 0.044(4) 0.008(3) 0.004(3) -0.014(3)
C14 0.025(3) 0.019(2) 0.039(3) 0.004(2) 0.002(2) 0.001(2)
C15 0.035(3) 0.017(2) 0.033(4) 0.007(2) 0.009(3) -0.010(3)
C16 0.048(4) 0.033(3) 0.041(4) -0.007(3) 0.016(4) -0.020(3)
C17 0.068(6) 0.084(6) 0.054(6) 0.030(5) -0.027(5) -0.037(5)
C18 0.025(3) 0.037(3) 0.077(5) 0.006(3) 0.013(3) 0.008(3)
C19 0.049(4) 0.046(4) 0.029(4) 0.005(3) 0.001(3) -0.005(3)
C20 0.045(4) 0.030(3) 0.091(7) 0.000(3) 0.018(4) 0.011(3)
C21 0.095(6) 0.067(5) 0.055(5) -0.030(4) 0.035(5) -0.042(5)

loop_
_atom_type_symbol
_atom_type_description
_atom_type_scat_dispersion_real
_atom_type_scat_dispersion_imag
_atom_type_scat_source
C C 0.0024 0.0013 'International Tables Vol C Tables 4.2.6.8 and 6.1.1.4'
H H 0.0000 0.0000 'International Tables Vol C Tables 4.2.6.8 and 6.1.1.4'
N N 0.0048 0.0027 'International Tables Vol C Tables 4.2.6.8 and 6.1.1.4'
Ir Ir -0.8791 6.9422 'International Tables Vol C Tables 4.2.6.8 and 6.1.1.4'

loop_
_geom_angle_atom_site_label_1
_geom_angle_atom_site_label_2
_geom_angle_atom_site_label_3
_geom_angle
_geom_angle_site_symmetry_1
_geom_angle_site_symmetry_3
_geom_angle_publ_flag
N2 Ir1 C10 87.1(3) . . ?
N2 Ir1 C13 130.8(3) . . ?
C10 Ir1 C13 122.5(3) . . ?
N2 Ir1 C15 145.4(2) . . ?
C10 Ir1 C15 110.8(3) . . ?
C13 Ir1 C15 64.5(3) . . ?
N2 Ir1 C14 170.0(2) . . ?
C10 Ir1 C14 99.6(3) . . ?
C13 Ir1 C14 39.2(2) . . ?
C15 Ir1 C14 38.2(2) . . ?
N2 Ir1 C16 114.1(3) . . ?
C10 Ir1 C16 146.8(3) . . ?
C13 Ir1 C16 63.1(3) . . ?
C15 Ir1 C16 38.2(2) . . ?
C14 Ir1 C16 63.5(3) . . ?
N2 Ir1 C12 107.5(3) . . ?
C10 Ir1 C12 161.1(3) . . ?
C13 Ir1 C12 38.7(3) . . ?
C15 Ir1 C12 63.5(3) . . ?
C14 Ir1 C12 64.4(3) . . ?
C16 Ir1 C12 36.4(3) . . ?
C3 N2 Ir1 133.7(5) . . ?
C3 N2 H2 118(6) . . ?
Ir1 N2 H2 108(6) . . ?
N2 C3 C4 118.6(6) . . ?
N2 C3 C8 122.2(6) . . ?
C4 C3 C8 119.1(5) . . ?
C5 C4 C3 122.2(7) . . ?
C5 C4 H4 118.9 . . ?
C3 C4 H4 118.9 . . ?
C4 C5 C6 119.0(7) . . ?
C4 C5 H5 120.5 . . ?
C6 C5 H5 120.5 . . ?
C7 C6 C5 119.8(6) . . ?
C7 C6 H6 120.1 . . ?
C5 C6 H6 120.1 . . ?
C6 C7 C8 123.8(8) . . ?
C6 C7 H7 118.1 . . ?
C8 C7 H7 118.1 . . ?
C3 C8 C7 116.1(7) . . ?
C3 C8 C9 122.0(5) . . ?
C7 C8 C9 121.9(6) . . ?
C10 C9 C8 123.9(5) . . ?
C10 C9 C11 118.1(6) . . ?
C8 C9 C11 118.0(5) . . ?
C9 C10 Ir1 130.9(5) . . ?
C9 C10 H10 111(5) . . ?
Ir1 C10 H10 118(5) . . ?
C9 C11 H11A 109.5 . . ?
C9 C11 H11B 109.5 . . ?
H11A C11 H11B 109.5 . . ?
C9 C11 H11C 109.5 . . ?
H11A C11 H11C 109.5 . . ?
H11B C11 H11C 109.5 . . ?
C16 C12 C13 106.3(7) . . ?
C16 C12 C17 128.7(9) . . ?
C13 C12 C17 125.1(9) . . ?
C16 C12 Ir1 70.8(4) . . ?
C13 C12 Ir1 66.5(4) . . ?
C17 C12 Ir1 127.2(5) . . ?
C14 C13 C12 108.6(7) . . ?
C14 C13 C18 124.4(7) . . ?
C12 C13 C18 126.5(8) . . ?
C14 C13 Ir1 71.3(4) . . ?
C12 C13 Ir1 74.8(5) . . ?
C18 C13 Ir1 126.0(5) . . ?
C15 C14 C13 106.9(6) . . ?
C15 C14 C19 126.3(6) . . ?
C13 C14 C19 126.8(6) . . ?
C15 C14 Ir1 70.7(3) . . ?
C13 C14 Ir1 69.5(4) . . ?
C19 C14 Ir1 125.2(4) . . ?
C14 C15 C16 108.3(6) . . ?
C14 C15 C20 125.7(7) . . ?
C16 C15 C20 125.9(7) . . ?
C14 C15 Ir1 71.1(3) . . ?
C16 C15 Ir1 73.4(4) . . ?
C20 C15 Ir1 125.5(5) . . ?
C12 C16 C15 109.7(6) . . ?
C12 C16 C21 127.3(9) . . ?
C15 C16 C21 122.9(8) . . ?
C12 C16 Ir1 72.8(4) . . ?
C15 C16 Ir1 68.4(4) . . ?
C21 C16 Ir1 125.9(5) . . ?
C12 C17 H17A 109.5 . . ?
C12 C17 H17B 109.5 . . ?
H17A C17 H17B 109.5 . . ?
C12 C17 H17C 109.5 . . ?
H17A C17 H17C 109.5 . . ?
H17B C17 H17C 109.5 . . ?
C13 C18 H18A 109.5 . . ?
C13 C18 H18B 109.5 . . ?
H18A C18 H18B 109.5 . . ?
C13 C18 H18C 109.5 . . ?
H18A C18 H18C 109.5 . . ?
H18B C18 H18C 109.5 . . ?
C14 C19 H19A 109.5 . . ?
C14 C19 H19B 109.5 . . ?
H19A C19 H19B 109.5 . . ?
C14 C19 H19C 109.5 . . ?
H19A C19 H19C 109.5 . . ?
H19B C19 H19C 109.5 . . ?
C15 C20 H20A 109.5 . . ?
C15 C20 H20B 109.5 . . ?
H20A C20 H20B 109.5 . . ?
C15 C20 H20C 109.5 . . ?
H20A C20 H20C 109.5 . . ?
H20B C20 H20C 109.5 . . ?
C16 C21 H21A 109.5 . . ?
C16 C21 H21B 109.5 . . ?
H21A C21 H21B 109.5 . . ?
C16 C21 H21C 109.5 . . ?
H21A C21 H21C 109.5 . . ?
H21B C21 H21C 109.5 . . ?

loop_
_geom_bond_atom_site_label_1
_geom_bond_atom_site_label_2
_geom_bond_distance
_geom_bond_site_symmetry_2
_geom_bond_publ_flag
Ir1 N2 1.937(5) . ?
Ir1 C10 1.972(6) . ?
Ir1 C13 2.147(7) . ?
Ir1 C15 2.167(6) . ?
Ir1 C14 2.171(6) . ?
Ir1 C16 2.233(7) . ?
Ir1 C12 2.259(8) . ?
N2 C3 1.366(7) . ?
N2 H2 0.79(3) . ?
C3 C4 1.409(9) . ?
C3 C8 1.418(9) . ?
C4 C5 1.369(9) . ?
C4 H4 0.9400 . ?
C5 C6 1.395(13) . ?
C5 H5 0.9400 . ?
C6 C7 1.350(13) . ?
C6 H6 0.9400 . ?
C7 C8 1.419(9) . ?
C7 H7 0.9400 . ?
C8 C9 1.439(8) . ?
C9 C10 1.360(9) . ?
C9 C11 1.537(8) . ?
C10 H10 0.83(9) . ?
C11 H11A 0.9700 . ?
C11 H11B 0.9700 . ?
C11 H11C 0.9700 . ?
C12 C16 1.405(12) . ?
C12 C13 1.462(10) . ?
C12 C17 1.485(13) . ?
C13 C14 1.447(9) . ?
C13 C18 1.498(9) . ?
C14 C15 1.419(9) . ?
C14 C19 1.490(9) . ?
C15 C16 1.443(9) . ?
C15 C20 1.518(10) . ?
C16 C21 1.503(10) . ?
C17 H17A 0.9700 . ?
C17 H17B 0.9700 . ?
C17 H17C 0.9700 . ?
C18 H18A 0.9700 . ?
C18 H18B 0.9700 . ?
C18 H18C 0.9700 . ?
C19 H19A 0.9700 . ?
C19 H19B 0.9700 . ?
C19 H19C 0.9700 . ?
C20 H20A 0.9700 . ?
C20 H20B 0.9700 . ?
C20 H20C 0.9700 . ?
C21 H21A 0.9700 . ?
C21 H21B 0.9700 . ?
C21 H21C 0.9700 . ?

loop_
_geom_torsion_atom_site_label_1
_geom_torsion_atom_site_label_2
_geom_torsion_atom_site_label_3
_geom_torsion_atom_site_label_4
_geom_torsion
_geom_torsion_site_symmetry_1
_geom_torsion_site_symmetry_2
_geom_torsion_site_symmetry_3
_geom_torsion_site_symmetry_4
_geom_torsion_publ_flag
Ir1 N2 C3 C4 176.5(5) . . . . ?
Ir1 N2 C3 C8 -2.5(9) . . . . ?
N2 C3 C4 C5 -177.9(6) . . . . ?
C8 C3 C4 C5 1.1(9) . . . . ?
C3 C4 C5 C6 -0.4(10) . . . . ?
C4 C5 C6 C7 -0.7(11) . . . . ?
C5 C6 C7 C8 1.0(10) . . . . ?
N2 C3 C8 C7 178.1(5) . . . . ?
C4 C3 C8 C7 -0.8(8) . . . . ?
N2 C3 C8 C9 -1.1(9) . . . . ?
C4 C3 C8 C9 180.0(5) . . . . ?
C6 C7 C8 C3 -0.2(9) . . . . ?
C6 C7 C8 C9 179.0(6) . . . . ?
C3 C8 C9 C10 3.1(9) . . . . ?
C7 C8 C9 C10 -176.1(6) . . . . ?
C3 C8 C9 C11 -178.1(5) . . . . ?
C7 C8 C9 C11 2.7(8) . . . . ?
C8 C9 C10 Ir1 -1.7(10) . . . . ?
C11 C9 C10 Ir1 179.5(5) . . . . ?
C16 C12 C13 C14 -3.9(7) . . . . ?
C17 C12 C13 C14 176.1(7) . . . . ?
Ir1 C12 C13 C14 -63.8(4) . . . . ?
C16 C12 C13 C18 -176.2(6) . . . . ?
C17 C12 C13 C18 3.8(10) . . . . ?
Ir1 C12 C13 C18 123.9(7) . . . . ?
C16 C12 C13 Ir1 60.0(4) . . . . ?
C17 C12 C13 Ir1 -120.0(7) . . . . ?
C12 C13 C14 C15 4.9(7) . . . . ?
C18 C13 C14 C15 177.4(6) . . . . ?
Ir1 C13 C14 C15 -61.2(4) . . . . ?
C12 C13 C14 C19 -174.6(6) . . . . ?
C18 C13 C14 C19 -2.1(10) . . . . ?
Ir1 C13 C14 C19 119.3(6) . . . . ?
C12 C13 C14 Ir1 66.1(5) . . . . ?
C18 C13 C14 Ir1 -121.4(6) . . . . ?
C13 C14 C15 C16 -4.0(7) . . . . ?
C19 C14 C15 C16 175.5(6) . . . . ?
Ir1 C14 C15 C16 -64.4(4) . . . . ?
C13 C14 C15 C20 -178.9(6) . . . . ?
C19 C14 C15 C20 0.6(10) . . . . ?
Ir1 C14 C15 C20 120.7(7) . . . . ?
C13 C14 C15 Ir1 60.4(4) . . . . ?
C19 C14 C15 Ir1 -120.1(6) . . . . ?
C13 C12 C16 C15 1.4(7) . . . . ?
C17 C12 C16 C15 -178.6(7) . . . . ?
Ir1 C12 C16 C15 58.6(5) . . . . ?
C13 C12 C16 C21 -179.6(6) . . . . ?
C17 C12 C16 C21 0.4(12) . . . . ?
Ir1 C12 C16 C21 -122.4(7) . . . . ?
C13 C12 C16 Ir1 -57.2(4) . . . . ?
C17 C12 C16 Ir1 122.8(8) . . . . ?
C14 C15 C16 C12 1.7(7) . . . . ?
C20 C15 C16 C12 176.6(6) . . . . ?
Ir1 C15 C16 C12 -61.3(5) . . . . ?
C14 C15 C16 C21 -177.4(6) . . . . ?
C20 C15 C16 C21 -2.5(10) . . . . ?
Ir1 C15 C16 C21 119.7(7) . . . . ?
C14 C15 C16 Ir1 62.9(4) . . . . ?
C20 C15 C16 Ir1 -122.2(7) . . . . ?
